data_1544969
loop_
_publ_author_name
'Smith, Nichola A.'
'Zhang, Pingyu'
'Greenough, Simon E.'
'Horbury, Michael D.'
'Clarkson, Guy J.'
'McFeely, Daniel'
'Habtemariam, Abraha'
'Salassa, Luca'
'Stavros, Vasilios G.'
'Dowson, Christopher G.'
'Sadler, Peter J.'

_publ_section_title
;
 Combatting AMR: photoactivatable ruthenium(ii)-isoniazid complex exhibits
 rapid selective antimycobacterial activity.
;
_journal_issue 1
_journal_name_full 'Chemical science'
_journal_page_first 395
_journal_page_last 404
_journal_paper_doi 10.1039/c6sc03028a
_journal_volume 8
_journal_year 2017
_chemical_formula_moiety 'C32 H30 N10 O2 Ru, 2(F6 P), 2.5(C4 H8 O2)'
_chemical_formula_sum 'C42 H50 F12 N10 O7 P2 Ru'
_chemical_formula_weight 1197.93
_space_group_crystal_system monoclinic
_space_group_IT_number 15
_space_group_name_Hall '-C 2yc'
_space_group_name_H-M_alt 'C 1 2/c 1'
_symmetry_space_group_name_Hall '-C 2yc'
_symmetry_space_group_name_H-M 'C 1 2/c 1'
_atom_sites_solution_hydrogens mixed
_atom_sites_solution_primary direct
_audit_creation_date 2016-04-15
_audit_creation_method
;
Olex2 1.2
(compiled 2016.02.16 svn.r3265 for OlexSys, GUI svn.r5155)
;
_audit_update_record
;
2016-04-15 deposited with the CCDC.
2016-08-11 downloaded from the CCDC.
;
_cell_angle_alpha 90
_cell_angle_beta 130.884(2)
_cell_angle_gamma 90
_cell_formula_units_Z 4
_cell_length_a 21.9093(7)
_cell_length_b 15.8193(3)
_cell_length_c 19.1282(12)
_cell_measurement_reflns_used 2830
_cell_measurement_temperature 293(2)
_cell_measurement_theta_max 70.06
_cell_measurement_theta_min 3.76
_cell_volume 5012.2(4)
_computing_cell_refinement 'CrysAlis RED, Oxford Diffraction Ltd'
_computing_data_collection 'CrysAlis CCD, Oxford Diffraction Ltd'
_computing_data_reduction 'CrysAlis RED, Oxford Diffraction Ltd'
_computing_molecular_graphics 'Olex2 (Dolomanov et al., 2009)'
_computing_publication_material 'Olex2 (Dolomanov et al., 2009)'
_computing_structure_refinement 'ShelXL (Sheldrick, 2015)'
_computing_structure_solution 'ShelXS-1997 (Sheldrick, 2008)'
_diffrn_ambient_temperature 293(2)
_diffrn_detector_area_resol_mean 10.2833
_diffrn_measured_fraction_theta_full 1.000
_diffrn_measured_fraction_theta_max 0.994
_diffrn_measurement_device_type 'Oxford Diffraction Gemini R'
_diffrn_measurement_method '\f & \w scans'
_diffrn_radiation_type CuK\a
_diffrn_radiation_wavelength 1.54184
_diffrn_reflns_av_R_equivalents 0.0328
_diffrn_reflns_av_unetI/netI 0.0317
_diffrn_reflns_Laue_measured_fraction_full 1.000
_diffrn_reflns_Laue_measured_fraction_max 0.994
_diffrn_reflns_limit_h_max 26
_diffrn_reflns_limit_h_min -24
_diffrn_reflns_limit_k_max 19
_diffrn_reflns_limit_k_min -19
_diffrn_reflns_limit_l_max 17
_diffrn_reflns_limit_l_min -23
_diffrn_reflns_number 14904
_diffrn_reflns_point_group_measured_fraction_full 1.000
_diffrn_reflns_point_group_measured_fraction_max 0.994
_diffrn_reflns_theta_full 67.684
_diffrn_reflns_theta_max 70.681
_diffrn_reflns_theta_min 3.687
_diffrn_standards_decay_% nil
_exptl_absorpt_coefficient_mu 4.062
_exptl_absorpt_correction_T_max 1.00
_exptl_absorpt_correction_T_min 0.56
_exptl_absorpt_correction_type multi-scan
_exptl_absorpt_process_details 'ABSPACK(CrysAlis, Oxford Diffraction)'
_exptl_crystal_colour orange
_exptl_crystal_colour_primary orange
_exptl_crystal_density_diffrn 1.587
_exptl_crystal_description block
_exptl_crystal_F_000 2440
_exptl_crystal_size_max 0.2
_exptl_crystal_size_mid 0.08
_exptl_crystal_size_min 0.04
_refine_diff_density_max 1.315
_refine_diff_density_min -0.695
_refine_diff_density_rms 0.153
_refine_ls_extinction_method none
_refine_ls_goodness_of_fit_ref 1.058
_refine_ls_hydrogen_treatment mixed
_refine_ls_matrix_type full
_refine_ls_number_parameters 384
_refine_ls_number_reflns 4794
_refine_ls_number_restraints 92
_refine_ls_restrained_S_all 1.085
_refine_ls_R_factor_all 0.0854
_refine_ls_R_factor_gt 0.0787
_refine_ls_shift/su_max 0.000
_refine_ls_shift/su_mean 0.000
_refine_ls_structure_factor_coef Fsqd
_refine_ls_weighting_details 'w=1/[\s^2^(Fo^2^)+(0.1725P)^2^+10.8258P] where P=(Fo^2^+2Fc^2^)/3'
_refine_ls_weighting_scheme calc
_refine_ls_wR_factor_gt 0.2222
_refine_ls_wR_factor_ref 0.2336
_reflns_Friedel_coverage 0.000
_reflns_number_gt 4245
_reflns_number_total 4794
_reflns_threshold_expression 'I > 2\s(I)'
_cod_data_source_file c6sc03028a2.cif
_cod_data_source_block ns1
_cod_depositor_comments 'Adding full bibliography for 1544969.cif.'
_cod_database_code 1544969
_shelx_space_group_comment
;
The symmetry employed for this shelxl refinement is uniquely defined
by the following loop, which should always be used as a source of
symmetry information in preference to the above space-group names.
They are only intended as comments.
;
_olex2_refinement_description
;

The hydrazide group on the pyridyl was modelled as disordered over two positions.
The occupancy was originally linked to a free variable  but this settled at 50: 50
and was fixed at this for the rest of the refinement.
The amide hydrogen of these hydrazide groups was placed at a calculated position
using AFIX 43. The two hydrogens on the terminal NH2 were locate in a difference
map and refined with DFIX and DANG restraints and given thermal parameters of
1.2 times the equivalent isotropic displacement parameter of the nitrogen to which 
they are attached. 

The PF6 was modelled as disordered about the central meridian and refined to 
an occupancy of 65:35 major to minor.

There were several molecules of dioxane in the crystal. These were very disordered.
Dioxane O20-C25 was modelled at half occupancy. Dioxane O20A-C25A was modelled 
at 0.25 occupancy and was situated roughly on the same position as dioxane O20-C25.
Dioxane O20B-C25B was disordered about a two fold axis and so was refined at half 
occupancy under a PART -1 in Shelxl.
No hydrogens were placed on the minor component dioxane O20A-C25A but these 
were included in the formula for completeness.

Many DFIX, DANG and SIMU restraints were used to give these disordered 
components reasonable bond lengths, bond angles and thermal parameters.
All the disordered dioxanes were refined isotropically.

1. Fixed Uiso
 At 1.2 times of:
  All C(H) groups, All C(H,H) groups, All N(H) groups, All N(H,H) groups
2. Restrained distances
 O20B-C21B = C21B-C22B = C22B-O23B = O23B-C24B = C24B-C25B = C25B-O20B
 1.35 with sigma of 0.02
 O20-C21 = C21-C22 = C22-O23 = O23-C24 = C24-C25 = C25-O20
 1.35 with sigma of 0.02
 P10-F13A = P10-F14A = P10-F15A = P10-F16A
 1.6 with sigma of 0.02
 C25A-C24A = C24A-O23A = O23A-C22A = C22A-C21A = C21A-O20A = O20A-C25A
 1.35 with sigma of 0.02
 O23A-C21A
 -2.1 with sigma of 0.02
 N21A-H21D = N21A-H21C = N21-H21A = N21-H21B
 1 with sigma of 0.008
 H21C-H21D = H21A-H21B
 1.6 with sigma of 0.04
 N20-H21B = N20-H21A
 1.9 with sigma of 0.04
 F11-F13A = F11-F14A = F11-F15A = F11-F16A
 2.26 with sigma of 0.04
 F12-F13A = F12-F14A = F12-F15A = F12-F16A
 2.26 with sigma of 0.04
3. Rigid bond restraints
 F11, F12, F13, F14, F15, F16, F13A, F14A, F15A, F16A
 with sigma for 1-2 distances of 0.0008 and sigma for 1-3 distances of 0.0008
4. Uiso/Uaniso restraints and constraints
C25A \\sim C24A \\sim O23A \\sim C22A \\sim C21A \\sim O20A: within 1.7A with
sigma of 0.02 and sigma for terminal atoms of 0.016
O20B \\sim C21B \\sim C22B \\sim O23B \\sim C24B \\sim C25B: within 1.7A with
sigma of 0.002 and sigma for terminal atoms of 0.016
F11 \\sim F12 \\sim F13 \\sim F14 \\sim F15 \\sim F16 \\sim F13A \\sim F14A
\\sim F15A \\sim F16A: within 1.7A with sigma of 0.008 and sigma for terminal
atoms of 0.016
5. Others
 Sof(F13A)=Sof(F14A)=Sof(F15A)=Sof(F16A)=1-FVAR(1)
 Sof(F13)=Sof(F14)=Sof(F15)=Sof(F16)=FVAR(1)
 Fixed Sof: O19(0.5) C19(0.5) N20(0.5) H20(0.5) N21(0.5) H21A(0.5) H21B(0.5)
 O19A(0.5) C19A(0.5) N20A(0.5) H20A(0.5) N21A(0.5) H21C(0.5) H21D(0.5) O20(0.5)
 C21(0.5) H21E(0.5) H21F(0.5) C22(0.5) H22A(0.5) H22B(0.5) O23(0.5) C24(0.5)
 H24A(0.5) H24B(0.5) C25(0.5) H25A(0.5) H25B(0.5) C25A(0.25) H25C(0.25)
 H25D(0.25) C24A(0.25) H24C(0.25) H24D(0.25) O23A(0.25) C22A(0.25) H22C(0.25)
 H22D(0.25) C21A(0.25) H21G(0.25) H21H(0.25) O20A(0.25) O20B(0.5) C21B(0.5)
 H21I(0.5) H21J(0.5) C22B(0.5) H22E(0.5) H22F(0.5) O23B(0.5) C24B(0.5)
 H24E(0.5) H24F(0.5) C25B(0.5) H25E(0.5) H25F(0.5)
6.a Secondary CH2 refined with riding coordinates:
 C21(H21E,H21F), C22(H22A,H22B), C24(H24A,H24B), C25(H25A,H25B), C25A(H25C,
 H25D), C24A(H24C,H24D), C22A(H22C,H22D), C21A(H21G,H21H), C21B(H21I,H21J),
 C22B(H22E,H22F), C24B(H24E,H24F), C25B(H25E,H25F)
6.b Aromatic/amide H refined with riding coordinates:
 C2(H2), C3(H3), C4(H4), C5(H5), C8(H8), C9(H9), C10(H10), C11(H11), C14(H14),
 C15(H15), C17(H17), C18(H18), N20(H20), N20A(H20A)
;
_shelx_shelxl_version_number 2014/7
_olex2_submission_special_instructions 'No special instructions were received'

loop_
_space_group_symop_operation_xyz
'x, y, z'
'-x, y, -z+1/2'
'x+1/2, y+1/2, z'
'-x+1/2, y+1/2, -z+1/2'
'-x, -y, -z'
'x, -y, z-1/2'
'-x+1/2, -y+1/2, -z'
'x+1/2, -y+1/2, z-1/2'

loop_
_atom_site_label
_atom_site_type_symbol
_atom_site_fract_x
_atom_site_fract_y
_atom_site_fract_z
_atom_site_U_iso_or_equiv
_atom_site_adp_type
_atom_site_occupancy
_atom_site_site_symmetry_order
_atom_site_calc_flag
_atom_site_refinement_flags_posn
_atom_site_refinement_flags_adp
_atom_site_refinement_flags_occupancy
_atom_site_disorder_assembly
_atom_site_disorder_group
Ru1 Ru 0.5000 0.33886(3) 0.7500 0.0414(2) Uani 1 2 d S T P . .
N1 N 0.4089(3) 0.3315(2) 0.7548(3) 0.0445(9) Uani 1 1 d . . . . .
C2 C 0.4014(3) 0.3803(4) 0.8076(4) 0.0537(12) Uani 1 1 d . . . . .
H2 H 0.4415 0.4196 0.8477 0.064 Uiso 1 1 calc R . . . .
C3 C 0.3364(4) 0.3733(5) 0.8036(5) 0.0669(15) Uani 1 1 d . . . . .
H3 H 0.3338 0.4065 0.8417 0.080 Uiso 1 1 calc R . . . .
C4 C 0.2753(5) 0.3171(6) 0.7430(6) 0.0812(19) Uani 1 1 d . . . . .
H4 H 0.2304 0.3126 0.7384 0.097 Uiso 1 1 calc R . . . .
C5 C 0.2825(4) 0.2672(5) 0.6887(5) 0.0730(17) Uani 1 1 d . . . . .
H5 H 0.2421 0.2288 0.6473 0.088 Uiso 1 1 calc R . . . .
C6 C 0.3496(3) 0.2746(4) 0.6961(4) 0.0567(12) Uani 1 1 d . . . . .
C7 C 0.3618(4) 0.2264(4) 0.6419(4) 0.0620(14) Uani 1 1 d . . . . .
C8 C 0.3108(6) 0.1616(5) 0.5824(7) 0.091(3) Uani 1 1 d . . . . .
H8 H 0.2663 0.1469 0.5761 0.109 Uiso 1 1 calc R . . . .
C9 C 0.3269(6) 0.1185(6) 0.5319(8) 0.108(3) Uani 1 1 d . . . . .
H9 H 0.2922 0.0765 0.4899 0.130 Uiso 1 1 calc R . . . .
C10 C 0.3950(6) 0.1397(6) 0.5461(7) 0.099(3) Uani 1 1 d . . . . .
H10 H 0.4076 0.1111 0.5145 0.118 Uiso 1 1 calc R . . . .
C11 C 0.4445(4) 0.2029(5) 0.6068(5) 0.0704(16) Uani 1 1 d . . . . .
H11 H 0.4903 0.2168 0.6155 0.084 Uiso 1 1 calc R . . . .
N12 N 0.4285(3) 0.2457(3) 0.6544(3) 0.0507(9) Uani 1 1 d . . . . .
N13 N 0.4291(2) 0.4317(2) 0.6480(3) 0.0419(8) Uani 1 1 d . . . . .
C14 C 0.4039(3) 0.4998(3) 0.6648(3) 0.0450(10) Uani 1 1 d . . . . .
H14 H 0.4237 0.5081 0.7246 0.054 Uiso 1 1 calc R . . . .
C15 C 0.3501(3) 0.5580(3) 0.5978(3) 0.0488(11) Uani 1 1 d . . . . .
H15 H 0.3341 0.6044 0.6123 0.059 Uiso 1 1 calc R . . . .
C16 C 0.3202(3) 0.5462(3) 0.5083(3) 0.0496(11) Uani 1 1 d . . . . .
C17 C 0.3480(3) 0.4777(3) 0.4913(3) 0.0492(11) Uani 1 1 d . . . . .
H17 H 0.3305 0.4690 0.4326 0.059 Uiso 1 1 calc R . . . .
C18 C 0.4018(3) 0.4220(3) 0.5621(3) 0.0485(10) Uani 1 1 d . . . . .
H18 H 0.4198 0.3760 0.5496 0.058 Uiso 1 1 calc R . . . .
O19 O 0.2221(5) 0.5756(5) 0.3491(5) 0.0429(18) Uiso 0.5 1 d . . . A 1
C19 C 0.2669(8) 0.6005(7) 0.4291(8) 0.041(3) Uiso 0.5 1 d . . . A 1
N20 N 0.2617(7) 0.6801(8) 0.4536(8) 0.066(2) Uiso 0.5 1 d D . . A 1
H20 H 0.2930 0.6944 0.5109 0.080 Uiso 0.5 1 calc R . . A 1
N21 N 0.2048(8) 0.7386(8) 0.3843(8) 0.074(3) Uiso 0.5 1 d D . . A 1
H21A H 0.227(5) 0.748(7) 0.353(6) 0.088 Uiso 0.5 1 d DR . . B 1
H21B H 0.155(3) 0.704(4) 0.341(5) 0.088 Uiso 0.5 1 d DR . . C 1
O19A O 0.2355(6) 0.6006(7) 0.3525(7) 0.061(3) Uiso 0.5 1 d . . . A 2
C19A C 0.2498(8) 0.6054(8) 0.4287(8) 0.045(3) Uiso 0.5 1 d . . . A 2
N20A N 0.2210(7) 0.6606(6) 0.4461(8) 0.064(3) Uiso 0.5 1 d . . . A 2
H20A H 0.2357 0.6617 0.5002 0.076 Uiso 0.5 1 calc R . . A 2
N21A N 0.1651(7) 0.7217(7) 0.3802(7) 0.060(2) Uiso 0.5 1 d D . . A 2
H21C H 0.170(7) 0.722(10) 0.332(6) 0.072 Uiso 0.5 1 d DR . . D 2
H21D H 0.113(5) 0.692(8) 0.351(7) 0.072 Uiso 0.5 1 d DR . . E 2
P10 P 0.56018(10) 0.66240(9) 0.61588(11) 0.0594(4) Uani 1 1 d D . . . .
F11 F 0.6397(3) 0.6411(4) 0.6327(4) 0.1003(15) Uani 1 1 d D U . . .
F12 F 0.4778(4) 0.6863(6) 0.5904(7) 0.149(3) Uani 1 1 d D U . . .
F13 F 0.5922(14) 0.7432(14) 0.6642(13) 0.091(4) Uani 0.353(12) 1 d . U . F 1
F14 F 0.5334(11) 0.5693(9) 0.5598(13) 0.093(4) Uani 0.353(12) 1 d . U . F 1
F15 F 0.5382(13) 0.7029(10) 0.5219(11) 0.087(4) Uani 0.353(12) 1 d . U . F 1
F16 F 0.5733(16) 0.6146(14) 0.6902(15) 0.127(5) Uani 0.353(12) 1 d . U . F 1
F13A F 0.5792(8) 0.7614(6) 0.6278(12) 0.138(6) Uani 0.647(12) 1 d D U . F 2
F14A F 0.5407(7) 0.5687(6) 0.6147(10) 0.142(5) Uani 0.647(12) 1 d D U . F 2
F15A F 0.5038(7) 0.6658(8) 0.5099(6) 0.104(3) Uani 0.647(12) 1 d D U . F 2
F16A F 0.6157(8) 0.6625(8) 0.7259(5) 0.126(4) Uani 0.647(12) 1 d D U . F 2
O20 O 0.8226(6) 0.5804(7) 0.9391(7) 0.079(2) Uiso 0.5 1 d D . . G 1
C21 C 0.7889(10) 0.5522(12) 0.8537(10) 0.089(4) Uiso 0.5 1 d D . . G 1
H21E H 0.7527 0.5954 0.8088 0.107 Uiso 0.5 1 calc R . . G 1
H21F H 0.7567 0.5026 0.8399 0.107 Uiso 0.5 1 calc R . . G 1
C22 C 0.8435(9) 0.5321(10) 0.8431(10) 0.070(3) Uiso 0.5 1 d D . . G 1
H22A H 0.8143 0.5199 0.7785 0.084 Uiso 0.5 1 calc R . . G 1
H22B H 0.8721 0.4812 0.8782 0.084 Uiso 0.5 1 calc R . . G 1
O23 O 0.9009(9) 0.5974(10) 0.8727(10) 0.115(4) Uiso 0.5 1 d D . . G 1
C24 C 0.9379(10) 0.6205(13) 0.9654(11) 0.089(4) Uiso 0.5 1 d D . . G 1
H24A H 0.9675 0.5730 1.0070 0.106 Uiso 0.5 1 calc R . . G 1
H24B H 0.9749 0.6673 0.9865 0.106 Uiso 0.5 1 calc R . . G 1
C25 C 0.8740(12) 0.6440(12) 0.9624(16) 0.105(6) Uiso 0.5 1 d D . . G 1
H25A H 0.8967 0.6656 1.0226 0.126 Uiso 0.5 1 calc R . . G 1
H25B H 0.8439 0.6896 0.9181 0.126 Uiso 0.5 1 calc R . . G 1
C25A C 0.9044(16) 0.6528(14) 0.9263(15) 0.057(5) Uiso 0.25 1 d D U . H 2
H25C H 0.9582 0.6766 0.9709 0.068 Uiso 0.25 1 calc R . . H 2
H25D H 0.8666 0.6957 0.9133 0.068 Uiso 0.25 1 calc R . . H 2
C24A C 0.899(3) 0.5870(19) 0.967(2) 0.113(10) Uiso 0.25 1 d D U . H 2
H24C H 0.8769 0.6076 0.9939 0.136 Uiso 0.25 1 calc R . . H 2
H24D H 0.9533 0.5670 1.0169 0.136 Uiso 0.25 1 calc R . . H 2
O23A O 0.8535(17) 0.5191(18) 0.9113(18) 0.108(7) Uiso 0.25 1 d D U . H 2
C22A C 0.866(2) 0.506(2) 0.851(2) 0.091(9) Uiso 0.25 1 d D U . H 2
H22C H 0.9227 0.4992 0.8838 0.109 Uiso 0.25 1 calc R . . H 2
H22D H 0.8369 0.4561 0.8137 0.109 Uiso 0.25 1 calc R . . H 2
C21A C 0.836(2) 0.576(2) 0.800(3) 0.120(10) Uiso 0.25 1 d D U . H 2
H21G H 0.8251 0.5663 0.7424 0.144 Uiso 0.25 1 calc R . . H 2
H21H H 0.7861 0.5923 0.7851 0.144 Uiso 0.25 1 calc R . . H 2
O20A O 0.8906(13) 0.6379(15) 0.8476(13) 0.074(4) Uiso 0.25 1 d D U . H 2
O20B O 0.4832(11) 0.8803(10) 0.7344(14) 0.131(3) Uiso 0.5 1 d D U . I -1
C21B C 0.5140(17) 0.9214(16) 0.7004(19) 0.131(3) Uiso 0.5 1 d D U . I -1
H21I H 0.5014 0.8882 0.6497 0.157 Uiso 0.5 1 calc R . . I -1
H21J H 0.5723 0.9228 0.7485 0.157 Uiso 0.5 1 calc R . . I -1
C22B C 0.4875(17) 1.0023(14) 0.6694(17) 0.130(3) Uiso 0.5 1 d D U . I -1
H22E H 0.4345 0.9988 0.6083 0.156 Uiso 0.5 1 calc R . . I -1
H22F H 0.5232 1.0280 0.6620 0.156 Uiso 0.5 1 calc R . . I -1
O23B O 0.4818(10) 1.0573(10) 0.7216(10) 0.130(3) Uiso 0.5 1 d D U . I -1
C24B C 0.4362(15) 1.0183(15) 0.739(2) 0.129(3) Uiso 0.5 1 d D U . I -1
H24E H 0.4419 1.0491 0.7869 0.155 Uiso 0.5 1 calc R . . I -1
H24F H 0.3797 1.0190 0.6835 0.155 Uiso 0.5 1 calc R . . I -1
C25B C 0.4606(17) 0.9378(15) 0.7664(19) 0.131(3) Uiso 0.5 1 d D U . I -1
H25E H 0.4174 0.9108 0.7598 0.157 Uiso 0.5 1 calc R . . I -1
H25F H 0.5059 0.9413 0.8324 0.157 Uiso 0.5 1 calc R . . I -1

loop_
_atom_site_aniso_label
_atom_site_aniso_U_11
_atom_site_aniso_U_22
_atom_site_aniso_U_33
_atom_site_aniso_U_23
_atom_site_aniso_U_13
_atom_site_aniso_U_12
Ru1 0.0448(3) 0.0365(3) 0.0376(3) 0.000 0.0247(3) 0.000
N1 0.045(2) 0.043(2) 0.042(2) 0.0039(15) 0.0272(18) 0.0007(15)
C2 0.056(3) 0.058(3) 0.046(2) 0.001(2) 0.033(2) 0.001(2)
C3 0.070(4) 0.076(4) 0.067(3) 0.000(3) 0.050(3) 0.000(3)
C4 0.064(4) 0.100(5) 0.089(5) -0.004(4) 0.054(4) -0.009(4)
C5 0.062(4) 0.079(4) 0.074(4) -0.010(3) 0.043(3) -0.019(3)
C6 0.054(3) 0.054(3) 0.056(3) 0.006(2) 0.033(2) -0.004(2)
C7 0.062(3) 0.050(3) 0.065(3) -0.007(2) 0.038(3) -0.010(3)
C8 0.082(5) 0.081(5) 0.108(6) -0.041(4) 0.062(5) -0.038(4)
C9 0.107(6) 0.082(6) 0.137(8) -0.066(6) 0.080(6) -0.050(5)
C10 0.099(6) 0.085(5) 0.113(7) -0.056(5) 0.070(6) -0.030(5)
C11 0.075(4) 0.066(4) 0.076(4) -0.025(3) 0.052(3) -0.013(3)
N12 0.055(2) 0.038(2) 0.052(2) -0.0076(17) 0.0316(19) -0.0076(18)
N13 0.0452(19) 0.0364(18) 0.0391(18) 0.0008(15) 0.0253(16) -0.0001(15)
C14 0.046(2) 0.044(2) 0.036(2) -0.0004(17) 0.0224(19) -0.0001(19)
C15 0.053(3) 0.043(2) 0.039(2) 0.0024(18) 0.025(2) 0.002(2)
C16 0.054(3) 0.048(3) 0.040(2) 0.0012(19) 0.027(2) -0.007(2)
C17 0.054(3) 0.053(3) 0.036(2) -0.0029(19) 0.027(2) -0.006(2)
C18 0.050(2) 0.049(3) 0.043(2) -0.004(2) 0.029(2) -0.006(2)
P10 0.0613(9) 0.0569(9) 0.0520(8) 0.0023(5) 0.0336(7) -0.0069(6)
F11 0.089(3) 0.118(4) 0.094(3) -0.027(3) 0.060(3) -0.006(3)
F12 0.097(4) 0.158(6) 0.185(7) 0.019(6) 0.090(5) 0.011(4)
F13 0.107(8) 0.100(10) 0.087(8) -0.037(7) 0.073(7) -0.022(7)
F14 0.121(8) 0.059(6) 0.100(8) -0.009(6) 0.073(7) -0.021(6)
F15 0.127(11) 0.070(8) 0.071(7) 0.014(6) 0.069(8) 0.021(7)
F16 0.182(11) 0.107(9) 0.097(8) 0.035(7) 0.094(8) -0.008(8)
F13A 0.106(6) 0.055(4) 0.172(12) -0.017(6) 0.056(8) -0.008(4)
F14A 0.149(7) 0.073(5) 0.129(8) 0.027(5) 0.057(7) -0.027(5)
F15A 0.100(6) 0.110(8) 0.057(4) 0.006(4) 0.032(4) 0.020(4)
F16A 0.140(8) 0.156(9) 0.057(4) -0.003(4) 0.053(5) 0.011(6)

loop_
_atom_type_symbol
_atom_type_description
_atom_type_scat_dispersion_real
_atom_type_scat_dispersion_imag
_atom_type_scat_source
C C 0.0181 0.0091 'International Tables Vol C Tables 4.2.6.8 and 6.1.1.4'
H H 0.0000 0.0000 'International Tables Vol C Tables 4.2.6.8 and 6.1.1.4'
F F 0.0727 0.0534 'International Tables Vol C Tables 4.2.6.8 and 6.1.1.4'
N N 0.0311 0.0180 'International Tables Vol C Tables 4.2.6.8 and 6.1.1.4'
O O 0.0492 0.0322 'International Tables Vol C Tables 4.2.6.8 and 6.1.1.4'
P P 0.2955 0.4335 'International Tables Vol C Tables 4.2.6.8 and 6.1.1.4'
Ru Ru 0.0552 3.2960 'International Tables Vol C Tables 4.2.6.8 and 6.1.1.4'

loop_
_geom_angle_atom_site_label_1
_geom_angle_atom_site_label_2
_geom_angle_atom_site_label_3
_geom_angle
_geom_angle_site_symmetry_1
_geom_angle_site_symmetry_3
N1 Ru1 N1 173.5(2) . 2_656
N1 Ru1 N13 98.45(16) 2_656 .
N1 Ru1 N13 98.45(16) . 2_656
N1 Ru1 N13 86.11(16) . .
N1 Ru1 N13 86.11(16) 2_656 2_656
N12 Ru1 N1 96.67(17) . 2_656
N12 Ru1 N1 78.62(18) 2_656 2_656
N12 Ru1 N1 78.62(18) . .
N12 Ru1 N1 96.67(17) 2_656 .
N12 Ru1 N12 88.3(3) 2_656 .
N12 Ru1 N13 90.30(18) . .
N12 Ru1 N13 176.59(16) 2_656 .
N12 Ru1 N13 176.59(16) . 2_656
N12 Ru1 N13 90.30(18) 2_656 2_656
N13 Ru1 N13 91.3(2) . 2_656
C2 N1 Ru1 126.2(4) . .
C6 N1 Ru1 115.5(4) . .
C6 N1 C2 118.2(5) . .
N1 C2 H2 118.9 . .
N1 C2 C3 122.2(6) . .
C3 C2 H2 118.9 . .
C2 C3 H3 120.1 . .
C4 C3 C2 119.9(6) . .
C4 C3 H3 120.1 . .
C3 C4 H4 121.0 . .
C3 C4 C5 118.1(6) . .
C5 C4 H4 121.0 . .
C4 C5 H5 119.8 . .
C6 C5 C4 120.4(6) . .
C6 C5 H5 119.8 . .
N1 C6 C5 121.1(6) . .
N1 C6 C7 114.5(5) . .
C5 C6 C7 124.4(6) . .
C8 C7 C6 123.3(6) . .
N12 C7 C6 116.1(5) . .
N12 C7 C8 120.6(7) . .
C7 C8 H8 120.2 . .
C7 C8 C9 119.5(8) . .
C9 C8 H8 120.2 . .
C8 C9 H9 120.8 . .
C10 C9 C8 118.4(7) . .
C10 C9 H9 120.8 . .
C9 C10 H10 120.0 . .
C11 C10 C9 120.1(8) . .
C11 C10 H10 120.0 . .
C10 C11 H11 119.1 . .
N12 C11 C10 121.7(7) . .
N12 C11 H11 119.1 . .
C7 N12 Ru1 115.2(4) . .
C11 N12 Ru1 125.2(4) . .
C11 N12 C7 119.7(5) . .
C14 N13 Ru1 120.6(3) . .
C18 N13 Ru1 121.6(3) . .
C18 N13 C14 117.5(4) . .
N13 C14 H14 118.3 . .
N13 C14 C15 123.3(4) . .
C15 C14 H14 118.3 . .
C14 C15 H15 120.6 . .
C14 C15 C16 118.8(5) . .
C16 C15 H15 120.6 . .
C15 C16 C19 128.3(7) . .
C15 C16 C19A 118.9(7) . .
C17 C16 C15 118.0(5) . .
C17 C16 C19 113.5(6) . .
C17 C16 C19A 122.8(6) . .
C16 C17 H17 120.2 . .
C16 C17 C18 119.7(4) . .
C18 C17 H17 120.2 . .
N13 C18 C17 122.6(5) . .
N13 C18 H18 118.7 . .
C17 C18 H18 118.7 . .
O19 C19 C16 123.9(10) . .
O19 C19 N20 123.0(11) . .
N20 C19 C16 112.2(9) . .
C19 N20 H20 120.1 . .
C19 N20 N21 119.9(11) . .
N21 N20 H20 120.1 . .
N20 N21 H21A 100(3) . .
N20 N21 H21B 104(3) . .
H21A N21 H21B 106(4) . .
O19A C19A C16 114.8(11) . .
N20A C19A C16 120.3(10) . .
N20A C19A O19A 124.0(12) . .
C19A N20A H20A 118.8 . .
C19A N20A N21A 122.5(12) . .
N21A N20A H20A 118.8 . .
N20A N21A H21C 106(8) . .
N20A N21A H21D 101(8) . .
H21C N21A H21D 105(4) . .
F11 P10 F14 79.8(6) . .
F11 P10 F15 78.6(7) . .
F11 P10 F13A 91.7(6) . .
F11 P10 F16A 86.9(5) . .
F12 P10 F11 174.9(4) . .
F12 P10 F14 99.3(7) . .
F12 P10 F15 96.4(8) . .
F12 P10 F13A 87.0(6) . .
F12 P10 F16A 97.8(6) . .
F13 P10 F11 92.8(9) . .
F13 P10 F12 87.9(10) . .
F13 P10 F14 172.4(10) . .
F13 P10 F15 91.5(9) . .
F13 P10 F16 97.4(12) . .
F15 P10 F14 85.2(8) . .
F16 P10 F11 101.6(10) . .
F16 P10 F12 83.2(10) . .
F16 P10 F14 86.1(11) . .
F16 P10 F15 171.0(12) . .
F13A P10 F16A 84.7(7) . .
F14A P10 F11 93.2(6) . .
F14A P10 F12 88.6(6) . .
F14A P10 F13A 171.9(10) . .
F14A P10 F16A 89.1(7) . .
F15A P10 F11 95.8(5) . .
F15A P10 F12 79.4(6) . .
F15A P10 F13A 93.7(7) . .
F15A P10 F14A 92.2(7) . .
F15A P10 F16A 176.9(6) . .
C25 O20 C21 108.8(14) . .
O20 C21 H21E 108.7 . .
O20 C21 H21F 108.7 . .
O20 C21 C22 114.4(13) . .
H21E C21 H21F 107.6 . .
C22 C21 H21E 108.7 . .
C22 C21 H21F 108.7 . .
C21 C22 H22A 108.9 . .
C21 C22 H22B 108.9 . .
C21 C22 O23 113.5(14) . .
H22A C22 H22B 107.7 . .
O23 C22 H22A 108.9 . .
O23 C22 H22B 108.9 . .
C22 O23 C24 108.2(14) . .
O23 C24 H24A 110.6 . .
O23 C24 H24B 110.6 . .
H24A C24 H24B 108.7 . .
C25 C24 O23 105.9(16) . .
C25 C24 H24A 110.6 . .
C25 C24 H24B 110.6 . .
O20 C25 C24 114.0(17) . .
O20 C25 H25A 108.8 . .
O20 C25 H25B 108.8 . .
C24 C25 H25A 108.8 . .
C24 C25 H25B 108.8 . .
H25A C25 H25B 107.7 . .
H25C C25A H25D 107.2 . .
C24A C25A H25C 107.9 . .
C24A C25A H25D 107.9 . .
C24A C25A O20A 118(3) . .
O20A C25A H25C 107.9 . .
O20A C25A H25D 107.9 . .
C25A C24A H24C 108.1 . .
C25A C24A H24D 108.1 . .
C25A C24A O23A 117(3) . .
H24C C24A H24D 107.3 . .
O23A C24A H24C 108.1 . .
O23A C24A H24D 108.1 . .
C22A O23A C24A 109(3) . .
O23A C22A H22C 111.2 . .
O23A C22A H22D 111.2 . .
H22C C22A H22D 109.1 . .
C21A C22A O23A 103(4) . .
C21A C22A H22C 111.2 . .
C21A C22A H22D 111.2 . .
C22A C21A H21G 110.0 . .
C22A C21A H21H 110.0 . .
H21G C21A H21H 108.4 . .
O20A C21A C22A 109(3) . .
O20A C21A H21G 110.0 . .
O20A C21A H21H 110.0 . .
C21A O20A C25A 110(3) . .
C25B O20B C21B 109.5(17) . .
O20B C21B H21I 108.1 . .
O20B C21B H21J 108.1 . .
O20B C21B C22B 117(2) . .
H21I C21B H21J 107.3 . .
C22B C21B H21I 108.1 . .
C22B C21B H21J 108.1 . .
C21B C22B H22E 107.5 . .
C21B C22B H22F 107.5 . .
C21B C22B O23B 119(2) . .
H22E C22B H22F 107.0 . .
O23B C22B H22E 107.5 . .
O23B C22B H22F 107.5 . .
C24B O23B C22B 108.1(19) . .
O23B C24B H24E 109.6 . .
O23B C24B H24F 109.6 . .
H24E C24B H24F 108.1 . .
C25B C24B O23B 110(2) . .
C25B C24B H24E 109.6 . .
C25B C24B H24F 109.6 . .
O20B C25B H25E 105.1 . .
O20B C25B H25F 105.1 . .
C24B C25B O20B 129(2) . .
C24B C25B H25E 105.1 . .
C24B C25B H25F 105.1 . .
H25E C25B H25F 105.9 . .

loop_
_geom_bond_atom_site_label_1
_geom_bond_atom_site_label_2
_geom_bond_distance
_geom_bond_site_symmetry_2
Ru1 N1 2.062(4) .
Ru1 N1 2.062(4) 2_656
Ru1 N12 2.055(4) 2_656
Ru1 N12 2.055(4) .
Ru1 N13 2.100(4) 2_656
Ru1 N13 2.100(4) .
N1 C2 1.363(7) .
N1 C6 1.360(7) .
C2 H2 0.9300 .
C2 C3 1.380(9) .
C3 H3 0.9300 .
C3 C4 1.376(11) .
C4 H4 0.9300 .
C4 C5 1.393(11) .
C5 H5 0.9300 .
C5 C6 1.385(9) .
C6 C7 1.448(9) .
C7 C8 1.389(9) .
C7 N12 1.352(8) .
C8 H8 0.9300 .
C8 C9 1.402(13) .
C9 H9 0.9300 .
C9 C10 1.374(13) .
C10 H10 0.9300 .
C10 C11 1.369(10) .
C11 H11 0.9300 .
C11 N12 1.351(8) .
N13 C14 1.342(6) .
N13 C18 1.339(6) .
C14 H14 0.9300 .
C14 C15 1.379(7) .
C15 H15 0.9300 .
C15 C16 1.389(7) .
C16 C17 1.382(8) .
C16 C19 1.442(13) .
C16 C19A 1.581(14) .
C17 H17 0.9300 .
C17 C18 1.382(8) .
C18 H18 0.9300 .
O19 C19 1.222(14) .
C19 N20 1.375(17) .
N20 H20 0.8600 .
N20 N21 1.415(17) .
N21 H21A 1.000(8) .
N21 H21B 1.000(8) .
O19A C19A 1.277(16) .
C19A N20A 1.243(18) .
N20A H20A 0.8600 .
N20A N21A 1.415(15) .
N21A H21C 1.001(8) .
N21A H21D 1.001(8) .
P10 F11 1.588(6) .
P10 F12 1.577(7) .
P10 F13 1.46(2) .
P10 F14 1.685(14) .
P10 F15 1.655(14) .
P10 F16 1.462(13) .
P10 F13A 1.598(10) .
P10 F14A 1.538(8) .
P10 F15A 1.537(8) .
P10 F16A 1.599(8) .
O20 C21 1.354(14) .
O20 C25 1.350(16) .
C21 H21E 0.9700 .
C21 H21F 0.9700 .
C21 C22 1.374(15) .
C22 H22A 0.9700 .
C22 H22B 0.9700 .
C22 O23 1.429(15) .
O23 C24 1.432(16) .
C24 H24A 0.9700 .
C24 H24B 0.9700 .
C24 C25 1.412(17) .
C25 H25A 0.9700 .
C25 H25B 0.9700 .
C25A H25C 0.9700 .
C25A H25D 0.9700 .
C25A C24A 1.347(19) .
C25A O20A 1.348(18) .
C24A H24C 0.9700 .
C24A H24D 0.9700 .
C24A O23A 1.374(19) .
O23A C22A 1.353(19) .
C22A H22C 0.9700 .
C22A H22D 0.9700 .
C22A C21A 1.34(2) .
C21A H21G 0.9700 .
C21A H21H 0.9700 .
C21A O20A 1.34(2) .
O20B C21B 1.368(18) .
O20B C25B 1.358(17) .
C21B H21I 0.9700 .
C21B H21J 0.9700 .
C21B C22B 1.369(18) .
C22B H22E 0.9700 .
C22B H22F 0.9700 .
C22B O23B 1.390(17) .
O23B C24B 1.389(17) .
C24B H24E 0.9700 .
C24B H24F 0.9700 .
C24B C25B 1.346(18) .
C25B H25E 0.9700 .
C25B H25F 0.9700 .

loop_
_geom_hbond_atom_site_label_D
_geom_hbond_atom_site_label_H
_geom_hbond_atom_site_label_A
_geom_hbond_distance_DH
_geom_hbond_distance_HA
_geom_hbond_distance_DA
_geom_hbond_angle_DHA
_geom_hbond_site_symmetry_A
N20 H20 N21 0.86 2.24 2.971(17) 143.0 7_566
N21 H21A F13 1.000(8) 2.80(9) 3.21(2) 105(5) 8_465
N20A H20A N21A 0.86 2.62 3.143(16) 120.6 7_566
N21A H21C F16A 1.001(8) 2.39(13) 3.009(14) 120(11) 8_465

loop_
_geom_torsion_atom_site_label_1
_geom_torsion_atom_site_label_2
_geom_torsion_atom_site_label_3
_geom_torsion_atom_site_label_4
_geom_torsion
Ru1 N1 C2 C3 177.3(4)
Ru1 N1 C6 C5 -176.0(5)
Ru1 N1 C6 C7 1.9(6)
Ru1 N13 C14 C15 -172.6(4)
Ru1 N13 C18 C17 172.7(4)
N1 C2 C3 C4 -1.7(10)
N1 C6 C7 C8 175.8(7)
N1 C6 C7 N12 -1.9(8)
C2 N1 C6 C5 1.2(8)
C2 N1 C6 C7 179.1(5)
C2 C3 C4 C5 1.5(12)
C3 C4 C5 C6 0.0(12)
C4 C5 C6 N1 -1.3(10)
C4 C5 C6 C7 -179.1(7)
C5 C6 C7 C8 -6.3(11)
C5 C6 C7 N12 176.0(6)
C6 N1 C2 C3 0.4(8)
C6 C7 C8 C9 179.6(9)
C6 C7 N12 Ru1 0.9(7)
C6 C7 N12 C11 179.4(6)
C7 C8 C9 C10 2.7(17)
C8 C7 N12 Ru1 -176.8(6)
C8 C7 N12 C11 1.7(10)
C8 C9 C10 C11 -1.4(18)
C9 C10 C11 N12 0.3(16)
C10 C11 N12 Ru1 178.0(7)
C10 C11 N12 C7 -0.4(12)
N12 C7 C8 C9 -2.8(14)
N13 C14 C15 C16 0.0(8)
C14 N13 C18 C17 -1.7(7)
C14 C15 C16 C17 -2.0(8)
C14 C15 C16 C19 -176.8(8)
C14 C15 C16 C19A 171.7(7)
C15 C16 C17 C18 2.2(8)
C15 C16 C19 O19 -154.0(10)
C15 C16 C19 N20 15.3(15)
C15 C16 C19A O19A 168.2(9)
C15 C16 C19A N20A -1.2(15)
C16 C17 C18 N13 -0.3(8)
C16 C19 N20 N21 -172.4(11)
C16 C19A N20A N21A 172.2(10)
C17 C16 C19 O19 31.0(15)
C17 C16 C19 N20 -159.6(9)
C17 C16 C19A O19A -18.4(14)
C17 C16 C19A N20A 172.2(10)
C18 N13 C14 C15 1.9(7)
O19 C19 N20 N21 -3(2)
C19 C16 C17 C18 177.7(7)
O19A C19A N20A N21A 4(2)
C19A C16 C17 C18 -171.3(7)
O20 C21 C22 O23 -51(2)
C21 O20 C25 C24 -61(2)
C21 C22 O23 C24 53.0(19)
C22 O23 C24 C25 -57(2)
O23 C24 C25 O20 64(2)
C25 O20 C21 C22 52(2)
C25A C24A O23A C22A 39(5)
C24A C25A O20A C21A 32(4)
C24A O23A C22A C21A -64(4)
O23A C22A C21A O20A 79(4)
C22A C21A O20A C25A -61(4)
O20A C25A C24A O23A -23(6)
O20B C21B C22B O23B 44(4)
C21B O20B C25B C24B 28(4)
C21B C22B O23B C24B -53(3)
C22B O23B C24B C25B 46(3)
O23B C24B C25B O20B -40(4)
C25B O20B C21B C22B -26(3)
